data_4125303
loop_
_publ_author_name
'Duman, Leila M.'
'Farrell, Wesley S.'
'Zavalij, Peter Y.'
'Sita, Lawrence R.'

_publ_section_title
;
 Steric Switching From Photochemical to Thermal Reaction Pathways for
 Enhanced Efficiency in Metal-Mediated Nitrogen Fixation.
;
_journal_name_full 'Journal of the American Chemical Society'
_journal_paper_doi 10.1021/jacs.6b09789
_journal_year 2016
_chemical_formula_moiety 'C42 H60 Mo2 N6, C5 H12'
_chemical_formula_sum 'C47 H72 Mo2 N6'
_chemical_formula_weight 912.98
_chemical_name_systematic Mo-complex
_space_group_crystal_system triclinic
_space_group_IT_number 2
_space_group_name_Hall '-P 1'
_space_group_name_H-M_alt 'P -1'
_symmetry_cell_setting triclinic
_symmetry_space_group_name_Hall '-P 1'
_symmetry_space_group_name_H-M 'P -1'
_atom_sites_solution_hydrogens geom
_atom_sites_solution_primary direct
_atom_sites_solution_secondary difmap
_audit_creation_method 'SHELXL-2014 & ZCIF'
_cell_angle_alpha 61.9968(12)
_cell_angle_beta 86.9618(13)
_cell_angle_gamma 82.3284(12)
_cell_formula_units_Z 1
_cell_length_a 9.0973(6)
_cell_length_b 12.1312(8)
_cell_length_c 12.6499(8)
_cell_measurement_reflns_used 10739
_cell_measurement_temperature 240(2)
_cell_measurement_theta_max 30.9
_cell_measurement_theta_min 2.8
_cell_volume 1221.50(14)
_computing_cell_refinement Apex2
_computing_data_collection 'Apex2 (Bruker, 2010)'
_computing_data_reduction 'Apex2, Saint'
_computing_molecular_graphics 'XSHEL (Bruker, 2004)'
_computing_publication_material 'Apex2, SHELXL-2014, Platon (Spek, 1990)'
_computing_structure_refinement 'ShelXL-2014 (Sheldrick, 2014)'
_computing_structure_solution 'ShelXS-97 (Sheldrick, 2008)'
_diffrn_ambient_temperature 240(2)
_diffrn_detector 'CCD area detector'
_diffrn_detector_area_resol_mean 8.333
_diffrn_measured_fraction_theta_full 0.999
_diffrn_measured_fraction_theta_max 0.999
_diffrn_measurement_device_type 'Bruker Smart Apex II CCD'
_diffrn_measurement_method '\f and \w scans'
_diffrn_measurement_specimen_support 'MiTeGen loop'
_diffrn_orient_matrix_type standard
_diffrn_orient_matrix_UB_11 0.0297691
_diffrn_orient_matrix_UB_12 -0.0674418
_diffrn_orient_matrix_UB_13 0.0824492
_diffrn_orient_matrix_UB_21 0.0097001
_diffrn_orient_matrix_UB_22 -0.0643613
_diffrn_orient_matrix_UB_23 -0.0290476
_diffrn_orient_matrix_UB_31 0.1064113
_diffrn_orient_matrix_UB_32 0.0126539
_diffrn_orient_matrix_UB_33 -0.0193856
_diffrn_radiation_monochromator graphite
_diffrn_radiation_type MoK\a
_diffrn_radiation_wavelength 0.71073
_diffrn_reflns_av_R_equivalents 0.0218
_diffrn_reflns_av_unetI/netI 0.0199
_diffrn_reflns_Laue_measured_fraction_full 0.999
_diffrn_reflns_Laue_measured_fraction_max 0.999
_diffrn_reflns_limit_h_max 11
_diffrn_reflns_limit_h_min -11
_diffrn_reflns_limit_k_max 15
_diffrn_reflns_limit_k_min -15
_diffrn_reflns_limit_l_max 16
_diffrn_reflns_limit_l_min -16
_diffrn_reflns_number 19881
_diffrn_reflns_point_group_measured_fraction_full 0.999
_diffrn_reflns_point_group_measured_fraction_max 0.999
_diffrn_reflns_theta_full 26.500
_diffrn_reflns_theta_max 27.495
_diffrn_reflns_theta_min 2.777
_diffrn_source 'sealed tube'
_exptl_absorpt_coefficient_mu 0.549
_exptl_absorpt_correction_T_max 0.952
_exptl_absorpt_correction_T_min 0.785
_exptl_absorpt_correction_type multi-scan
_exptl_absorpt_process_details 'SADABS (Sheldrick, 2008)'
_exptl_crystal_colour brown
_exptl_crystal_density_diffrn 1.241
_exptl_crystal_density_method 'not measured'
_exptl_crystal_description plate
_exptl_crystal_F_000 480
_exptl_crystal_id LD-2-68
_exptl_crystal_size_max 0.52
_exptl_crystal_size_mid 0.31
_exptl_crystal_size_min 0.09
_refine_diff_density_max 1.257
_refine_diff_density_min -0.342
_refine_diff_density_rms 0.050
_refine_ls_extinction_method none
_refine_ls_goodness_of_fit_ref 1.000
_refine_ls_hydrogen_treatment constr
_refine_ls_matrix_type full
_refine_ls_number_parameters 233
_refine_ls_number_reflns 5607
_refine_ls_number_restraints 0
_refine_ls_restrained_S_all 1.000
_refine_ls_R_factor_all 0.0351
_refine_ls_R_factor_gt 0.0287
_refine_ls_shift/su_max 0.001
_refine_ls_shift/su_mean 0.000
_refine_ls_structure_factor_coef Fsqd
_refine_ls_weighting_details 'w=1/[\s^2^(Fo^2^)+(0.0100P)^2^+1.2070P] where P=(Fo^2^+2Fc^2^)/3'
_refine_ls_weighting_scheme calc
_refine_ls_wR_factor_gt 0.0626
_refine_ls_wR_factor_ref 0.0671
_reflns_Friedel_coverage 0.000
_reflns_number_gt 4917
_reflns_number_total 5607
_reflns_threshold_expression 'I > 2\s(I)'
_cod_data_source_file ja6b09789_si_002.cif
_cod_data_source_block cmpd_1
_cod_depositor_comments
;
The following automatic conversions were performed:

'_symmetry_cell_setting' value 'Triclinic' changed to 'triclinic'
according to
/usr/data/users/saulius/crontab/automatic-downloads/rss-feeds/ACS/lib/dictionaries/cif_core.dic
dictionary named 'cif_core.dic' version 2.4.2 from 2011-04-26.

Automatic conversion script
Id: cif_fix_values 4268 2015-11-12 08:31:59Z antanas 
;
_cod_original_sg_symbol_H-M P-1
_cod_database_code 4125303
_shelx_space_group_comment
;
The symmetry employed for this shelxl refinement is uniquely defined
by the following loop, which should always be used as a source of
symmetry information in preference to the above space-group names.
They are only intended as comments.
;
_shelx_estimated_absorpt_t_min 0.763
_shelx_estimated_absorpt_t_max 0.952

loop_
_space_group_symop_operation_xyz
'x, y, z'
'-x, -y, -z'

loop_
_atom_site_label
_atom_site_type_symbol
_atom_site_fract_x
_atom_site_fract_y
_atom_site_fract_z
_atom_site_U_iso_or_equiv
_atom_site_adp_type
_atom_site_occupancy
_atom_site_site_symmetry_order
_atom_site_calc_flag
_atom_site_refinement_flags_posn
_atom_site_refinement_flags_adp
Mo1 Mo 0.39896(2) 0.21980(2) 0.41082(2) 0.04235(6) Uani 1 1 d . .
N1 N 0.4720(2) 0.05804(17) 0.47090(16) 0.0458(4) Uani 1 1 d . .
C1 C 0.3152(2) 0.2882(2) 0.1937(2) 0.0466(5) Uani 1 1 d . .
C2 C 0.2747(3) 0.3070(2) 0.0728(2) 0.0518(5) Uani 1 1 d . .
C3 C 0.1813(3) 0.4131(3) -0.0016(2) 0.0665(7) Uani 1 1 d . .
H3 H 0.1439 0.4716 0.0252 0.080 Uiso 1 1 calc R U
C4 C 0.1422(4) 0.4344(4) -0.1135(3) 0.0852(10) Uani 1 1 d . .
H4 H 0.0787 0.5070 -0.1627 0.102 Uiso 1 1 calc R U
C5 C 0.1949(4) 0.3515(4) -0.1525(3) 0.0893(11) Uani 1 1 d . .
H5 H 0.1669 0.3663 -0.2289 0.107 Uiso 1 1 calc R U
C6 C 0.2884(4) 0.2460(4) -0.0831(3) 0.0957(11) Uani 1 1 d . .
H6 H 0.3252 0.1891 -0.1120 0.115 Uiso 1 1 calc R U
C7 C 0.3294(4) 0.2231(3) 0.0321(3) 0.0778(8) Uani 1 1 d . .
H7 H 0.3938 0.1508 0.0806 0.093 Uiso 1 1 calc R U
N8 N 0.2256(2) 0.25347(19) 0.28676(17) 0.0501(4) Uani 1 1 d . .
C9 C 0.0848(3) 0.2076(3) 0.2912(2) 0.0574(6) Uani 1 1 d . .
H9A H 0.0432 0.2463 0.2099 0.069 Uiso 1 1 calc R U
H9B H 0.0154 0.2337 0.3395 0.069 Uiso 1 1 calc R U
C10 C 0.0982(4) 0.0677(3) 0.3427(4) 0.0921(11) Uani 1 1 d . .
H10A H 0.1553 0.0422 0.2892 0.138 Uiso 1 1 calc R U
H10B H 0.0000 0.0415 0.3523 0.138 Uiso 1 1 calc R U
H10C H 0.1478 0.0287 0.4200 0.138 Uiso 1 1 calc R U
N11 N 0.4455(2) 0.30420(19) 0.22277(18) 0.0531(5) Uani 1 1 d . .
C12 C 0.5710(3) 0.3392(3) 0.1434(3) 0.0655(7) Uani 1 1 d . .
H12A H 0.6026 0.4154 0.1390 0.079 Uiso 1 1 calc R U
H12B H 0.5407 0.3584 0.0627 0.079 Uiso 1 1 calc R U
C13 C 0.6987(3) 0.2364(4) 0.1854(4) 0.1051(13) Uani 1 1 d . .
H13A H 0.7247 0.2134 0.2671 0.158 Uiso 1 1 calc R U
H13B H 0.7832 0.2655 0.1341 0.158 Uiso 1 1 calc R U
H13C H 0.6708 0.1636 0.1820 0.158 Uiso 1 1 calc R U
C20 C 0.2712(3) 0.3876(2) 0.4419(2) 0.0543(6) Uani 1 1 d . .
C21 C 0.4157(3) 0.4177(2) 0.4074(3) 0.0609(7) Uani 1 1 d . .
C22 C 0.5183(3) 0.3192(3) 0.4890(3) 0.0609(7) Uani 1 1 d . .
C23 C 0.4329(3) 0.2286(2) 0.5782(2) 0.0550(6) Uani 1 1 d . .
C24 C 0.2778(3) 0.2686(2) 0.5472(2) 0.0518(5) Uani 1 1 d . .
C25 C 0.1307(3) 0.4663(3) 0.3766(3) 0.0784(9) Uani 1 1 d . .
H25A H 0.0531 0.4127 0.3941 0.118 Uiso 1 1 calc R U
H25B H 0.1483 0.5075 0.2911 0.118 Uiso 1 1 calc R U
H25C H 0.1002 0.5293 0.4027 0.118 Uiso 1 1 calc R U
C26 C 0.4563(4) 0.5337(3) 0.2993(3) 0.0963(11) Uani 1 1 d . .
H26A H 0.3774 0.5658 0.2398 0.144 Uiso 1 1 calc R U
H26B H 0.5476 0.5127 0.2658 0.144 Uiso 1 1 calc R U
H26C H 0.4701 0.5973 0.3225 0.144 Uiso 1 1 calc R U
C27 C 0.6840(3) 0.3226(4) 0.4924(4) 0.0959(12) Uani 1 1 d . .
H27A H 0.7029 0.3743 0.5287 0.144 Uiso 1 1 calc R U
H27B H 0.7219 0.3579 0.4115 0.144 Uiso 1 1 calc R U
H27C H 0.7330 0.2379 0.5392 0.144 Uiso 1 1 calc R U
C28 C 0.4936(4) 0.1141(3) 0.6900(3) 0.0800(9) Uani 1 1 d . .
H28A H 0.5881 0.0786 0.6727 0.120 Uiso 1 1 calc R U
H28B H 0.4244 0.0521 0.7175 0.120 Uiso 1 1 calc R U
H28C H 0.5075 0.1378 0.7518 0.120 Uiso 1 1 calc R U
C29 C 0.1481(3) 0.2106(3) 0.6221(3) 0.0744(8) Uani 1 1 d . .
H29A H 0.1167 0.2514 0.6710 0.112 Uiso 1 1 calc R U
H29B H 0.1771 0.1216 0.6734 0.112 Uiso 1 1 calc R U
H29C H 0.0668 0.2214 0.5701 0.112 Uiso 1 1 calc R U

loop_
_atom_site_aniso_label
_atom_site_aniso_U_11
_atom_site_aniso_U_22
_atom_site_aniso_U_33
_atom_site_aniso_U_23
_atom_site_aniso_U_13
_atom_site_aniso_U_12
Mo1 0.04426(10) 0.03965(10) 0.04668(11) -0.02313(8) -0.00702(7) -0.00208(7)
N1 0.0517(11) 0.0489(10) 0.0458(10) -0.0295(9) -0.0061(8) -0.0041(8)
C1 0.0421(11) 0.0457(12) 0.0499(13) -0.0208(10) -0.0066(10) -0.0024(9)
C2 0.0462(12) 0.0618(15) 0.0506(13) -0.0270(12) 0.0012(10) -0.0147(11)
C3 0.0660(17) 0.0719(18) 0.0583(16) -0.0270(14) -0.0124(13) -0.0056(14)
C4 0.089(2) 0.096(2) 0.0615(18) -0.0273(18) -0.0212(16) -0.0146(19)
C5 0.096(3) 0.116(3) 0.0607(19) -0.039(2) -0.0062(18) -0.038(2)
C6 0.110(3) 0.119(3) 0.096(3) -0.079(3) 0.016(2) -0.028(2)
C7 0.086(2) 0.081(2) 0.077(2) -0.0465(18) -0.0031(16) -0.0046(17)
N8 0.0412(10) 0.0605(12) 0.0514(11) -0.0275(10) -0.0036(8) -0.0089(9)
C9 0.0414(12) 0.0733(17) 0.0636(15) -0.0351(14) 0.0017(11) -0.0147(11)
C10 0.077(2) 0.079(2) 0.127(3) -0.049(2) 0.003(2) -0.0294(17)
N11 0.0420(10) 0.0630(13) 0.0509(11) -0.0220(10) -0.0037(8) -0.0114(9)
C12 0.0499(14) 0.0829(19) 0.0657(17) -0.0334(15) 0.0044(12) -0.0212(13)
C13 0.0506(17) 0.135(3) 0.117(3) -0.052(3) 0.0081(18) -0.0003(19)
C20 0.0585(14) 0.0474(13) 0.0667(16) -0.0357(12) -0.0064(12) 0.0009(11)
C21 0.0695(17) 0.0466(13) 0.0774(18) -0.0372(13) 0.0072(14) -0.0119(12)
C22 0.0530(14) 0.0650(16) 0.0876(19) -0.0537(15) -0.0011(13) -0.0100(12)
C23 0.0624(15) 0.0578(14) 0.0572(14) -0.0378(12) -0.0133(12) 0.0008(12)
C24 0.0572(14) 0.0529(13) 0.0570(14) -0.0356(12) -0.0015(11) -0.0051(11)
C25 0.0756(19) 0.0659(18) 0.096(2) -0.0446(17) -0.0196(17) 0.0172(15)
C26 0.122(3) 0.0549(18) 0.114(3) -0.0397(19) 0.031(2) -0.0289(19)
C27 0.0565(17) 0.128(3) 0.153(3) -0.104(3) -0.0022(19) -0.0203(18)
C28 0.098(2) 0.085(2) 0.0619(17) -0.0430(16) -0.0282(16) 0.0169(17)
C29 0.079(2) 0.084(2) 0.078(2) -0.0506(17) 0.0181(16) -0.0229(16)

loop_
_atom_type_symbol
_atom_type_description
_atom_type_scat_dispersion_real
_atom_type_scat_dispersion_imag
_atom_type_scat_source
C C 0.0033 0.0016 'International Tables Vol C Tables 4.2.6.8 and 6.1.1.4'
H H 0.0000 0.0000 'International Tables Vol C Tables 4.2.6.8 and 6.1.1.4'
N N 0.0061 0.0033 'International Tables Vol C Tables 4.2.6.8 and 6.1.1.4'
Mo Mo -1.6832 0.6857 'International Tables Vol C Tables 4.2.6.8 and 6.1.1.4'

loop_
_geom_angle_atom_site_label_1
_geom_angle_atom_site_label_2
_geom_angle_atom_site_label_3
_geom_angle
_geom_angle_site_symmetry_1
N1 Mo1 N8 107.04(8) .
N1 Mo1 N11 106.18(8) .
N8 Mo1 N11 60.84(7) .
N1 Mo1 C23 94.25(9) .
N8 Mo1 C23 140.31(9) .
N11 Mo1 C23 144.10(9) .
N1 Mo1 C24 113.42(9) .
N8 Mo1 C24 102.73(8) .
N11 Mo1 C24 140.24(8) .
C23 Mo1 C24 37.58(9) .
N1 Mo1 C22 111.27(9) .
N8 Mo1 C22 141.69(9) .
N11 Mo1 C22 106.97(9) .
C23 Mo1 C22 37.21(10) .
C24 Mo1 C22 61.96(9) .
N1 Mo1 C20 148.97(9) .
N8 Mo1 C20 87.83(8) .
N11 Mo1 C20 104.85(9) .
C23 Mo1 C20 59.56(9) .
C24 Mo1 C20 35.62(9) .
C22 Mo1 C20 58.84(9) .
N1 Mo1 C21 146.34(9) .
N8 Mo1 C21 106.60(9) .
N11 Mo1 C21 89.34(9) .
C23 Mo1 C21 59.30(10) .
C24 Mo1 C21 59.23(9) .
C22 Mo1 C21 35.09(9) .
C20 Mo1 C21 34.01(9) .
N1 Mo1 C1 105.70(7) .
N8 Mo1 C1 30.62(7) .
N11 Mo1 C1 30.62(7) .
C23 Mo1 C1 159.95(8) .
C24 Mo1 C1 127.69(8) .
C22 Mo1 C1 131.44(9) .
C20 Mo1 C1 100.77(8) .
C21 Mo1 C1 102.63(9) .
N1 N1 Mo1 171.3(2) 2_656
N8 C1 N11 110.4(2) .
N8 C1 C2 124.7(2) .
N11 C1 C2 124.8(2) .
N8 C1 Mo1 55.67(11) .
N11 C1 Mo1 55.72(12) .
C2 C1 Mo1 171.09(17) .
C7 C2 C3 118.6(3) .
C7 C2 C1 121.9(2) .
C3 C2 C1 119.5(2) .
C4 C3 C2 121.3(3) .
C4 C3 H3 119.3 .
C2 C3 H3 119.3 .
C5 C4 C3 119.8(3) .
C5 C4 H4 120.1 .
C3 C4 H4 120.1 .
C4 C5 C6 121.2(3) .
C4 C5 H5 119.4 .
C6 C5 H5 119.4 .
C5 C6 C7 119.5(3) .
C5 C6 H6 120.3 .
C7 C6 H6 120.3 .
C2 C7 C6 119.5(3) .
C2 C7 H7 120.2 .
C6 C7 H7 120.2 .
C1 N8 C9 124.1(2) .
C1 N8 Mo1 93.71(13) .
C9 N8 Mo1 136.91(16) .
N8 C9 C10 113.0(2) .
N8 C9 H9A 109.0 .
C10 C9 H9A 109.0 .
N8 C9 H9B 109.0 .
C10 C9 H9B 109.0 .
H9A C9 H9B 107.8 .
C9 C10 H10A 109.5 .
C9 C10 H10B 109.5 .
H10A C10 H10B 109.5 .
C9 C10 H10C 109.5 .
H10A C10 H10C 109.5 .
H10B C10 H10C 109.5 .
C1 N11 C12 125.2(2) .
C1 N11 Mo1 93.66(14) .
C12 N11 Mo1 139.46(16) .
N11 C12 C13 111.7(2) .
N11 C12 H12A 109.3 .
C13 C12 H12A 109.3 .
N11 C12 H12B 109.3 .
C13 C12 H12B 109.3 .
H12A C12 H12B 107.9 .
C12 C13 H13A 109.5 .
C12 C13 H13B 109.5 .
H13A C13 H13B 109.5 .
C12 C13 H13C 109.5 .
H13A C13 H13C 109.5 .
H13B C13 H13C 109.5 .
C21 C20 C24 109.3(2) .
C21 C20 C25 125.6(3) .
C24 C20 C25 125.0(3) .
C21 C20 Mo1 73.52(14) .
C24 C20 Mo1 67.29(13) .
C25 C20 Mo1 124.06(18) .
C20 C21 C22 109.0(2) .
C20 C21 C26 125.7(3) .
C22 C21 C26 125.2(3) .
C20 C21 Mo1 72.47(13) .
C22 C21 Mo1 67.60(13) .
C26 C21 Mo1 124.6(2) .
C21 C22 C23 106.8(2) .
C21 C22 C27 125.5(3) .
C23 C22 C27 126.9(3) .
C21 C22 Mo1 77.31(15) .
C23 C22 Mo1 68.72(13) .
C27 C22 Mo1 127.43(19) .
C22 C23 C24 108.9(2) .
C22 C23 C28 125.9(3) .
C24 C23 C28 125.2(3) .
C22 C23 Mo1 74.07(14) .
C24 C23 Mo1 73.27(13) .
C28 C23 Mo1 121.60(17) .
C20 C24 C23 105.9(2) .
C20 C24 C29 126.1(2) .
C23 C24 C29 127.1(2) .
C20 C24 Mo1 77.10(14) .
C23 C24 Mo1 69.16(13) .
C29 C24 Mo1 127.21(17) .
C20 C25 H25A 109.5 .
C20 C25 H25B 109.5 .
H25A C25 H25B 109.5 .
C20 C25 H25C 109.5 .
H25A C25 H25C 109.5 .
H25B C25 H25C 109.5 .
C21 C26 H26A 109.5 .
C21 C26 H26B 109.5 .
H26A C26 H26B 109.5 .
C21 C26 H26C 109.5 .
H26A C26 H26C 109.5 .
H26B C26 H26C 109.5 .
C22 C27 H27A 109.5 .
C22 C27 H27B 109.5 .
H27A C27 H27B 109.5 .
C22 C27 H27C 109.5 .
H27A C27 H27C 109.5 .
H27B C27 H27C 109.5 .
C23 C28 H28A 109.5 .
C23 C28 H28B 109.5 .
H28A C28 H28B 109.5 .
C23 C28 H28C 109.5 .
H28A C28 H28C 109.5 .
H28B C28 H28C 109.5 .
C24 C29 H29A 109.5 .
C24 C29 H29B 109.5 .
H29A C29 H29B 109.5 .
C24 C29 H29C 109.5 .
H29A C29 H29C 109.5 .
H29B C29 H29C 109.5 .

loop_
_geom_bond_atom_site_label_1
_geom_bond_atom_site_label_2
_geom_bond_distance
_geom_bond_site_symmetry_2
Mo1 N1 1.7818(17) .
Mo1 N8 2.1457(18) .
Mo1 N11 2.147(2) .
Mo1 C23 2.209(2) .
Mo1 C24 2.264(2) .
Mo1 C22 2.280(2) .
Mo1 C20 2.392(2) .
Mo1 C21 2.406(2) .
Mo1 C1 2.593(2) .
N1 N1 1.288(3) 2_656
C1 N8 1.323(3) .
C1 N11 1.323(3) .
C1 C2 1.496(3) .
C2 C7 1.371(4) .
C2 C3 1.386(4) .
C3 C4 1.372(4) .
C3 H3 0.9400 .
C4 C5 1.340(5) .
C4 H4 0.9400 .
C5 C6 1.366(5) .
C5 H5 0.9400 .
C6 C7 1.411(5) .
C6 H6 0.9400 .
C7 H7 0.9400 .
N8 C9 1.452(3) .
C9 C10 1.494(4) .
C9 H9A 0.9800 .
C9 H9B 0.9800 .
C10 H10A 0.9700 .
C10 H10B 0.9700 .
C10 H10C 0.9700 .
N11 C12 1.449(3) .
C12 C13 1.498(4) .
C12 H12A 0.9800 .
C12 H12B 0.9800 .
C13 H13A 0.9700 .
C13 H13B 0.9700 .
C13 H13C 0.9700 .
C20 C21 1.403(4) .
C20 C24 1.429(3) .
C20 C25 1.508(3) .
C21 C22 1.418(4) .
C21 C26 1.505(4) .
C22 C23 1.434(4) .
C22 C27 1.516(4) .
C23 C24 1.442(3) .
C23 C28 1.506(4) .
C24 C29 1.504(4) .
C25 H25A 0.9700 .
C25 H25B 0.9700 .
C25 H25C 0.9700 .
C26 H26A 0.9700 .
C26 H26B 0.9700 .
C26 H26C 0.9700 .
C27 H27A 0.9700 .
C27 H27B 0.9700 .
C27 H27C 0.9700 .
C28 H28A 0.9700 .
C28 H28B 0.9700 .
C28 H28C 0.9700 .
C29 H29A 0.9700 .
C29 H29B 0.9700 .
C29 H29C 0.9700 .

loop_
_geom_torsion_atom_site_label_1
_geom_torsion_atom_site_label_2
_geom_torsion_atom_site_label_3
_geom_torsion_atom_site_label_4
_geom_torsion
N8 C1 C2 C7 -106.6(3)
N11 C1 C2 C7 73.5(3)
N8 C1 C2 C3 74.6(3)
N11 C1 C2 C3 -105.3(3)
C7 C2 C3 C4 0.6(4)
C1 C2 C3 C4 179.5(3)
C2 C3 C4 C5 0.0(5)
C3 C4 C5 C6 -0.6(6)
C4 C5 C6 C7 0.6(6)
C3 C2 C7 C6 -0.6(4)
C1 C2 C7 C6 -179.5(3)
C5 C6 C7 C2 0.1(5)
N11 C1 N8 C9 -168.9(2)
C2 C1 N8 C9 11.2(4)
Mo1 C1 N8 C9 -158.0(3)
N11 C1 N8 Mo1 -10.9(2)
C2 C1 N8 Mo1 169.2(2)
C1 N8 C9 C10 91.6(3)
Mo1 N8 C9 C10 -55.3(3)
N8 C1 N11 C12 178.4(2)
C2 C1 N11 C12 -1.6(4)
Mo1 C1 N11 C12 167.6(3)
N8 C1 N11 Mo1 10.9(2)
C2 C1 N11 Mo1 -169.2(2)
C1 N11 C12 C13 -114.7(3)
Mo1 N11 C12 C13 46.0(4)
C24 C20 C21 C22 0.1(3)
C25 C20 C21 C22 -178.3(2)
Mo1 C20 C21 C22 -57.88(17)
C24 C20 C21 C26 178.4(3)
C25 C20 C21 C26 0.0(4)
Mo1 C20 C21 C26 120.5(3)
C24 C20 C21 Mo1 57.96(16)
C25 C20 C21 Mo1 -120.4(3)
C20 C21 C22 C23 -2.0(3)
C26 C21 C22 C23 179.7(3)
Mo1 C21 C22 C23 -62.83(16)
C20 C21 C22 C27 -171.9(3)
C26 C21 C22 C27 9.7(4)
Mo1 C21 C22 C27 127.2(3)
C20 C21 C22 Mo1 60.87(18)
C26 C21 C22 Mo1 -117.5(3)
C21 C22 C23 C24 3.1(3)
C27 C22 C23 C24 172.9(2)
Mo1 C22 C23 C24 -65.55(16)
C21 C22 C23 C28 -173.6(2)
C27 C22 C23 C28 -3.8(4)
Mo1 C22 C23 C28 117.8(2)
C21 C22 C23 Mo1 68.66(17)
C27 C22 C23 Mo1 -121.5(3)
C21 C20 C24 C23 1.8(3)
C25 C20 C24 C23 -179.8(2)
Mo1 C20 C24 C23 63.60(15)
C21 C20 C24 C29 171.3(2)
C25 C20 C24 C29 -10.3(4)
Mo1 C20 C24 C29 -126.9(2)
C21 C20 C24 Mo1 -61.78(18)
C25 C20 C24 Mo1 116.6(2)
C22 C23 C24 C20 -3.0(3)
C28 C23 C24 C20 173.7(2)
Mo1 C23 C24 C20 -69.10(16)
C22 C23 C24 C29 -172.4(2)
C28 C23 C24 C29 4.3(4)
Mo1 C23 C24 C29 121.6(2)
C22 C23 C24 Mo1 66.07(16)
C28 C23 C24 Mo1 -117.2(2)
